data_4033415
loop_
_publ_author_name
'Singh, Dileep Kumar'
'Kim, Ikyon'

_publ_section_title
;
 Skeletal Reorganization: Synthesis of Diptoindonesin G from Pauciflorol
 F.
;
_journal_issue 3
_journal_name_full 'The Journal of organic chemistry'
_journal_page_first 1667
_journal_page_last 1672
_journal_paper_doi 10.1021/acs.joc.7b03089
_journal_volume 83
_journal_year 2018
_chemical_formula_moiety 'C26 H24 O8'
_chemical_formula_sum 'C26 H24 O8'
_chemical_formula_weight 464.45
_space_group_crystal_system triclinic
_space_group_IT_number 2
_space_group_name_Hall '-P 1'
_space_group_name_H-M_alt 'P -1'
_symmetry_space_group_name_Hall '-P 1'
_symmetry_space_group_name_H-M 'P -1'
_atom_sites_solution_hydrogens geom
_audit_creation_date 2017-08-30
_audit_creation_method
;
Olex2 1.2
(compiled 2017.08.10 svn.r3458 for OlexSys, GUI svn.r5381)
;
_cell_angle_alpha 88.947(3)
_cell_angle_beta 74.264(3)
_cell_angle_gamma 67.765(3)
_cell_formula_units_Z 2
_cell_length_a 8.7780(6)
_cell_length_b 9.5962(6)
_cell_length_c 15.1276(11)
_cell_measurement_reflns_used 7034
_cell_measurement_temperature 304.6
_cell_measurement_theta_max 25.76
_cell_measurement_theta_min 2.30
_cell_volume 1130.23(14)
_computing_cell_refinement 'SAINT v8.37A (Bruker, 2015)'
_computing_data_reduction 'SAINT v8.37A (Bruker, 2015)'
_computing_molecular_graphics 'Olex2 (Dolomanov et al., 2009)'
_computing_publication_material 'Olex2 (Dolomanov et al., 2009)'
_computing_structure_refinement 'XL (Sheldrick, 2008)'
_diffrn_ambient_temperature 304.6
_diffrn_measured_fraction_theta_full 0.944
_diffrn_measured_fraction_theta_max 0.938
_diffrn_measurement_device_type 'Bruker APEX-II CCD'
_diffrn_measurement_method '\f and \w scans'
_diffrn_radiation_type MoK\a
_diffrn_radiation_wavelength 0.71073
_diffrn_reflns_av_R_equivalents 0.0822
_diffrn_reflns_av_unetI/netI 0.0806
_diffrn_reflns_Laue_measured_fraction_full 0.944
_diffrn_reflns_Laue_measured_fraction_max 0.938
_diffrn_reflns_limit_h_max 10
_diffrn_reflns_limit_h_min -10
_diffrn_reflns_limit_k_max 11
_diffrn_reflns_limit_k_min -11
_diffrn_reflns_limit_l_max 18
_diffrn_reflns_limit_l_min -18
_diffrn_reflns_number 13916
_diffrn_reflns_point_group_measured_fraction_full 0.944
_diffrn_reflns_point_group_measured_fraction_max 0.938
_diffrn_reflns_theta_full 25.242
_diffrn_reflns_theta_max 25.958
_diffrn_reflns_theta_min 2.582
_diffrn_standards_number 0
_exptl_absorpt_coefficient_mu 0.102
_exptl_absorpt_correction_T_max 0.7453
_exptl_absorpt_correction_T_min 0.6771
_exptl_absorpt_correction_type multi-scan
_exptl_absorpt_process_details
'SADABS-2016/2 (Bruker,2016/2) was used for absorption correction. wR2(int) was 0.0732 before and 0.0630 after correction. The Ratio of minimum to maximum transmission is 0.9085. The \l/2 correction factor is Not present.'
_exptl_crystal_colour 'clear orangish orange'
_exptl_crystal_colour_lustre clear
_exptl_crystal_colour_modifier orangish
_exptl_crystal_colour_primary orange
_exptl_crystal_density_diffrn 1.365
_exptl_crystal_description block
_exptl_crystal_F_000 488
_exptl_crystal_size_max 0.11
_exptl_crystal_size_mid 0.1
_exptl_crystal_size_min 0.08
_refine_diff_density_max 0.195
_refine_diff_density_min -0.218
_refine_diff_density_rms 0.047
_refine_ls_extinction_method none
_refine_ls_goodness_of_fit_ref 1.077
_refine_ls_hydrogen_treatment constr
_refine_ls_matrix_type full
_refine_ls_number_parameters 312
_refine_ls_number_reflns 4151
_refine_ls_number_restraints 0
_refine_ls_restrained_S_all 1.077
_refine_ls_R_factor_all 0.1324
_refine_ls_R_factor_gt 0.0635
_refine_ls_shift/su_max 0.000
_refine_ls_shift/su_mean 0.000
_refine_ls_structure_factor_coef Fsqd
_refine_ls_weighting_details 'w=1/[\s^2^(Fo^2^)+(0.0309P)^2^+0.5665P] where P=(Fo^2^+2Fc^2^)/3'
_refine_ls_weighting_scheme calc
_refine_ls_wR_factor_gt 0.1057
_refine_ls_wR_factor_ref 0.1265
_reflns_Friedel_coverage 0.000
_reflns_number_gt 2439
_reflns_number_total 4151
_reflns_threshold_expression 'I > 2\s(I)'
_cod_data_source_file jo7b03089_si_002.cif
_cod_data_source_block Ketone_Ikyon
_cod_depositor_comments 'Adding full bibliography for 4033415.cif.'
_cod_database_code 4033415
_shelx_shelxl_version_number 2014/7
_shelx_space_group_comment
;
The symmetry employed for this shelxl refinement is uniquely defined
by the following loop, which should always be used as a source of
symmetry information in preference to the above space-group names.
They are only intended as comments.
;
_shelx_estimated_absorpt_t_max 0.992
_shelx_estimated_absorpt_t_min 0.989
_olex2_refinement_description
;
1. Fixed Uiso
 At 1.2 times of:
  All C(H) groups
 At 1.5 times of:
  All C(H,H,H) groups
2.a Aromatic/amide H refined with riding coordinates:
 C4(H4), C5(H5), C7(H7), C8(H8), C13(H13), C17(H17), C21(H21), C26(H26),
 C30(H30)
2.b Idealised Me refined as rotating group:
 C1(H1A,H1B,H1C), C16(H16A,H16B,H16C), C20(H20A,H20B,H20C), C29(H29A,H29B,
 H29C), C33(H33A,H33B,H33C)
;
_olex2_submission_special_instructions 'No special instructions were received'

loop_
_space_group_symop_operation_xyz
'x, y, z'
'-x, -y, -z'

loop_
_atom_site_label
_atom_site_type_symbol
_atom_site_fract_x
_atom_site_fract_y
_atom_site_fract_z
_atom_site_U_iso_or_equiv
_atom_site_adp_type
_atom_site_occupancy
_atom_site_site_symmetry_order
_atom_site_calc_flag
_atom_site_refinement_flags_posn
O2 O -0.0166(3) -0.2056(2) 0.06631(16) 0.0604(6) Uani 1 1 d .
O10 O 0.4590(3) -0.0379(2) 0.25397(16) 0.0581(6) Uani 1 1 d .
O15 O -0.1082(3) 0.2209(3) 0.54565(16) 0.0757(8) Uani 1 1 d .
O19 O -0.2211(3) 0.6753(3) 0.40050(16) 0.0736(8) Uani 1 1 d .
O22 O 0.2406(2) 0.2721(2) 0.16046(12) 0.0346(5) Uani 1 1 d .
O24 O 0.3377(3) 0.3861(2) 0.04088(14) 0.0476(6) Uani 1 1 d .
O28 O 0.7980(3) 0.4436(2) 0.20328(14) 0.0487(6) Uani 1 1 d .
O32 O 0.4828(3) 0.1823(2) 0.38624(14) 0.0492(6) Uani 1 1 d .
C1 C -0.1874(5) -0.1213(4) 0.0616(2) 0.0622(10) Uani 1 1 d .
H1A H -0.2189 -0.1802 0.0247 0.093 Uiso 1 1 calc GR
H1B H -0.1924 -0.0291 0.0343 0.093 Uiso 1 1 calc GR
H1C H -0.2655 -0.0979 0.1227 0.093 Uiso 1 1 calc GR
C3 C 0.0563(4) -0.1379(3) 0.1103(2) 0.0411(8) Uani 1 1 d .
C4 C -0.0245(4) 0.0071(3) 0.1531(2) 0.0437(8) Uani 1 1 d .
H4 H -0.1382 0.0638 0.1554 0.052 Uiso 1 1 calc R
C5 C 0.0635(4) 0.0681(3) 0.1926(2) 0.0417(8) Uani 1 1 d .
H5 H 0.0088 0.1670 0.2201 0.050 Uiso 1 1 calc R
C6 C 0.2320(4) -0.0151(3) 0.19224(19) 0.0367(7) Uani 1 1 d .
C7 C 0.3100(4) -0.1623(3) 0.1496(2) 0.0464(8) Uani 1 1 d .
H7 H 0.4226 -0.2207 0.1488 0.056 Uiso 1 1 calc R
C8 C 0.2245(4) -0.2229(3) 0.1089(2) 0.0507(9) Uani 1 1 d .
H8 H 0.2793 -0.3211 0.0804 0.061 Uiso 1 1 calc R
C9 C 0.3328(4) 0.0450(3) 0.2335(2) 0.0380(7) Uani 1 1 d .
C11 C 0.2806(3) 0.2176(3) 0.24637(18) 0.0328(7) Uani 1 1 d .
C12 C 0.1218(3) 0.2991(3) 0.32742(18) 0.0330(7) Uani 1 1 d .
C13 C 0.0745(4) 0.2242(3) 0.4018(2) 0.0437(8) Uani 1 1 d .
H13 H 0.1376 0.1220 0.4034 0.052 Uiso 1 1 calc R
C14 C -0.0700(4) 0.3043(4) 0.4750(2) 0.0471(8) Uani 1 1 d .
C16 C -0.2552(5) 0.2955(5) 0.6217(2) 0.0844(13) Uani 1 1 d .
H16A H -0.3536 0.3443 0.5996 0.127 Uiso 1 1 calc GR
H16B H -0.2361 0.3697 0.6540 0.127 Uiso 1 1 calc GR
H16C H -0.2751 0.2228 0.6628 0.127 Uiso 1 1 calc GR
C17 C -0.1644(4) 0.4534(4) 0.4725(2) 0.0489(8) Uani 1 1 d .
H17 H -0.2608 0.5056 0.5213 0.059 Uiso 1 1 calc R
C18 C -0.1158(4) 0.5268(3) 0.3969(2) 0.0456(8) Uani 1 1 d .
C20 C -0.1837(5) 0.7579(4) 0.3246(3) 0.0798(13) Uani 1 1 d .
H20A H -0.1783 0.7070 0.2691 0.120 Uiso 1 1 calc GR
H20B H -0.0753 0.7650 0.3188 0.120 Uiso 1 1 calc GR
H20C H -0.2723 0.8576 0.3345 0.120 Uiso 1 1 calc GR
C21 C 0.0275(4) 0.4512(3) 0.3246(2) 0.0388(7) Uani 1 1 d .
H21 H 0.0605 0.5016 0.2745 0.047 Uiso 1 1 calc R
C23 C 0.3481(3) 0.3375(3) 0.1134(2) 0.0344(7) Uani 1 1 d .
C25 C 0.4630(3) 0.3366(3) 0.16832(18) 0.0327(7) Uani 1 1 d .
C26 C 0.5847(3) 0.4003(3) 0.14782(19) 0.0364(7) Uani 1 1 d .
H26 H 0.6057 0.4471 0.0941 0.044 Uiso 1 1 calc R
C27 C 0.6727(4) 0.3899(3) 0.2123(2) 0.0360(7) Uani 1 1 d .
C29 C 0.8565(4) 0.4965(4) 0.1179(2) 0.0563(9) Uani 1 1 d .
H29A H 0.8936 0.4183 0.0689 0.084 Uiso 1 1 calc GR
H29B H 0.9508 0.5235 0.1188 0.084 Uiso 1 1 calc GR
H29C H 0.7648 0.5836 0.1079 0.084 Uiso 1 1 calc GR
C30 C 0.6386(3) 0.3201(3) 0.2926(2) 0.0365(7) Uani 1 1 d .
H30 H 0.6979 0.3175 0.3354 0.044 Uiso 1 1 calc R
C31 C 0.5189(4) 0.2542(3) 0.31061(19) 0.0362(7) Uani 1 1 d .
C33 C 0.5820(4) 0.1661(4) 0.4494(2) 0.0596(10) Uani 1 1 d .
H33A H 0.7017 0.1142 0.4175 0.089 Uiso 1 1 calc GR
H33B H 0.5486 0.1089 0.4981 0.089 Uiso 1 1 calc GR
H33C H 0.5626 0.2643 0.4749 0.089 Uiso 1 1 calc GR
C34 C 0.4275(3) 0.2651(3) 0.24557(19) 0.0330(7) Uani 1 1 d .

loop_
_atom_site_aniso_label
_atom_site_aniso_U_11
_atom_site_aniso_U_22
_atom_site_aniso_U_33
_atom_site_aniso_U_23
_atom_site_aniso_U_13
_atom_site_aniso_U_12
O2 0.0645(16) 0.0521(15) 0.0741(17) -0.0110(12) -0.0250(13) -0.0285(12)
O10 0.0477(14) 0.0461(14) 0.0834(18) 0.0075(12) -0.0372(13) -0.0087(11)
O15 0.097(2) 0.0715(18) 0.0446(15) 0.0102(13) 0.0048(14) -0.0351(15)
O19 0.0766(18) 0.0503(16) 0.0552(16) 0.0006(12) -0.0059(13) 0.0082(13)
O22 0.0338(11) 0.0400(12) 0.0346(11) 0.0046(9) -0.0143(9) -0.0163(9)
O24 0.0559(14) 0.0605(14) 0.0423(13) 0.0176(11) -0.0269(11) -0.0313(11)
O28 0.0509(14) 0.0631(15) 0.0529(14) 0.0125(11) -0.0269(11) -0.0367(12)
O32 0.0523(14) 0.0714(15) 0.0383(12) 0.0166(11) -0.0233(11) -0.0331(12)
C1 0.072(3) 0.072(3) 0.061(2) 0.0033(19) -0.022(2) -0.046(2)
C3 0.051(2) 0.0385(19) 0.0389(18) -0.0012(14) -0.0097(15) -0.0244(16)
C4 0.0361(17) 0.0409(19) 0.054(2) -0.0040(15) -0.0106(15) -0.0164(15)
C5 0.0387(18) 0.0323(18) 0.052(2) -0.0054(14) -0.0111(15) -0.0121(14)
C6 0.0387(18) 0.0309(17) 0.0383(17) 0.0016(13) -0.0080(14) -0.0132(14)
C7 0.0438(19) 0.0337(19) 0.052(2) -0.0014(15) -0.0114(16) -0.0062(15)
C8 0.059(2) 0.0291(19) 0.058(2) -0.0088(14) -0.0148(18) -0.0116(16)
C9 0.0331(17) 0.0379(18) 0.0396(18) 0.0021(14) -0.0073(14) -0.0122(14)
C11 0.0332(16) 0.0348(17) 0.0343(17) 0.0071(13) -0.0150(13) -0.0140(13)
C12 0.0324(16) 0.0383(18) 0.0333(16) -0.0001(13) -0.0130(13) -0.0166(14)
C13 0.052(2) 0.0379(18) 0.0425(19) 0.0040(15) -0.0154(16) -0.0177(15)
C14 0.058(2) 0.058(2) 0.0316(18) 0.0076(16) -0.0107(16) -0.0302(19)
C16 0.108(3) 0.103(3) 0.043(2) 0.001(2) 0.003(2) -0.058(3)
C17 0.0441(19) 0.058(2) 0.0368(19) -0.0041(16) -0.0053(15) -0.0153(17)
C18 0.047(2) 0.039(2) 0.044(2) -0.0041(15) -0.0156(16) -0.0077(16)
C20 0.098(3) 0.046(2) 0.068(3) 0.008(2) -0.025(2) 0.004(2)
C21 0.0425(18) 0.0409(19) 0.0349(17) 0.0031(14) -0.0129(15) -0.0168(15)
C23 0.0337(17) 0.0323(17) 0.0379(18) 0.0024(14) -0.0129(14) -0.0119(14)
C25 0.0320(16) 0.0331(17) 0.0350(17) 0.0014(13) -0.0148(14) -0.0112(13)
C26 0.0365(17) 0.0384(18) 0.0372(17) 0.0038(13) -0.0125(14) -0.0163(14)
C27 0.0331(17) 0.0369(18) 0.0443(19) 0.0004(14) -0.0155(14) -0.0169(14)
C29 0.056(2) 0.070(2) 0.061(2) 0.0221(19) -0.0248(19) -0.0398(19)
C30 0.0323(16) 0.0421(18) 0.0389(18) 0.0005(14) -0.0173(14) -0.0135(14)
C31 0.0333(17) 0.0395(18) 0.0327(17) 0.0013(14) -0.0098(14) -0.0105(14)
C33 0.061(2) 0.081(3) 0.047(2) 0.0211(19) -0.0303(18) -0.030(2)
C34 0.0281(16) 0.0340(17) 0.0371(17) 0.0002(13) -0.0124(13) -0.0102(13)

loop_
_atom_type_symbol
_atom_type_description
_atom_type_scat_dispersion_real
_atom_type_scat_dispersion_imag
_atom_type_scat_source
C C 0.0033 0.0016 'International Tables Vol C Tables 4.2.6.8 and 6.1.1.4'
H H 0.0000 0.0000 'International Tables Vol C Tables 4.2.6.8 and 6.1.1.4'
O O 0.0106 0.0060 'International Tables Vol C Tables 4.2.6.8 and 6.1.1.4'

loop_
_geom_angle_atom_site_label_1
_geom_angle_atom_site_label_2
_geom_angle_atom_site_label_3
_geom_angle
C3 O2 C1 118.6(3)
C14 O15 C16 117.8(3)
C18 O19 C20 118.6(3)
C23 O22 C11 111.6(2)
C27 O28 C29 117.8(2)
C31 O32 C33 117.4(2)
O2 C1 H1A 109.5
O2 C1 H1B 109.5
O2 C1 H1C 109.5
H1A C1 H1B 109.5
H1A C1 H1C 109.5
H1B C1 H1C 109.5
O2 C3 C4 124.3(3)
O2 C3 C8 115.9(3)
C4 C3 C8 119.7(3)
C3 C4 H4 120.1
C3 C4 C5 119.9(3)
C5 C4 H4 120.1
C4 C5 H5 119.3
C4 C5 C6 121.3(3)
C6 C5 H5 119.3
C5 C6 C7 117.6(3)
C5 C6 C9 123.6(3)
C7 C6 C9 118.8(3)
C6 C7 H7 119.3
C8 C7 C6 121.4(3)
C8 C7 H7 119.3
C3 C8 H8 120.0
C7 C8 C3 120.0(3)
C7 C8 H8 120.0
O10 C9 C6 121.7(3)
O10 C9 C11 119.1(3)
C6 C9 C11 119.1(2)
O22 C11 C9 104.5(2)
O22 C11 C12 108.3(2)
O22 C11 C34 102.1(2)
C12 C11 C9 114.5(2)
C34 C11 C9 114.2(2)
C34 C11 C12 112.0(2)
C13 C12 C11 121.1(3)
C13 C12 C21 120.7(3)
C21 C12 C11 118.2(2)
C12 C13 H13 120.5
C12 C13 C14 119.0(3)
C14 C13 H13 120.5
O15 C14 C13 115.1(3)
C17 C14 O15 124.1(3)
C17 C14 C13 120.8(3)
O15 C16 H16A 109.5
O15 C16 H16B 109.5
O15 C16 H16C 109.5
H16A C16 H16B 109.5
H16A C16 H16C 109.5
H16B C16 H16C 109.5
C14 C17 H17 120.2
C14 C17 C18 119.5(3)
C18 C17 H17 120.2
O19 C18 C17 114.8(3)
O19 C18 C21 124.3(3)
C21 C18 C17 120.9(3)
O19 C20 H20A 109.5
O19 C20 H20B 109.5
O19 C20 H20C 109.5
H20A C20 H20B 109.5
H20A C20 H20C 109.5
H20B C20 H20C 109.5
C12 C21 H21 120.4
C18 C21 C12 119.1(3)
C18 C21 H21 120.4
O22 C23 C25 108.1(2)
O24 C23 O22 121.4(2)
O24 C23 C25 130.5(3)
C26 C25 C23 126.5(3)
C34 C25 C23 108.6(2)
C34 C25 C26 124.9(3)
C25 C26 H26 122.1
C27 C26 C25 115.7(3)
C27 C26 H26 122.1
O28 C27 C26 124.0(3)
O28 C27 C30 114.8(2)
C26 C27 C30 121.2(3)
O28 C29 H29A 109.5
O28 C29 H29B 109.5
O28 C29 H29C 109.5
H29A C29 H29B 109.5
H29A C29 H29C 109.5
H29B C29 H29C 109.5
C27 C30 H30 119.0
C31 C30 C27 122.0(3)
C31 C30 H30 119.0
O32 C31 C30 124.7(3)
O32 C31 C34 118.1(2)
C30 C31 C34 117.2(3)
O32 C33 H33A 109.5
O32 C33 H33B 109.5
O32 C33 H33C 109.5
H33A C33 H33B 109.5
H33A C33 H33C 109.5
H33B C33 H33C 109.5
C25 C34 C11 109.6(2)
C25 C34 C31 118.9(2)
C31 C34 C11 131.3(3)

loop_
_geom_bond_atom_site_label_1
_geom_bond_atom_site_label_2
_geom_bond_distance
O2 C1 1.430(4)
O2 C3 1.355(3)
O10 C9 1.210(3)
O15 C14 1.369(4)
O15 C16 1.424(4)
O19 C18 1.366(3)
O19 C20 1.419(4)
O22 C11 1.473(3)
O22 C23 1.363(3)
O24 C23 1.198(3)
O28 C27 1.355(3)
O28 C29 1.416(3)
O32 C31 1.351(3)
O32 C33 1.428(3)
C1 H1A 0.9600
C1 H1B 0.9600
C1 H1C 0.9600
C3 C4 1.377(4)
C3 C8 1.385(4)
C4 H4 0.9300
C4 C5 1.379(4)
C5 H5 0.9300
C5 C6 1.388(4)
C6 C7 1.394(4)
C6 C9 1.485(4)
C7 H7 0.9300
C7 C8 1.369(4)
C8 H8 0.9300
C9 C11 1.543(4)
C11 C12 1.530(4)
C11 C34 1.519(4)
C12 C13 1.378(4)
C12 C21 1.386(4)
C13 H13 0.9300
C13 C14 1.398(4)
C14 C17 1.361(4)
C16 H16A 0.9600
C16 H16B 0.9600
C16 H16C 0.9600
C17 H17 0.9300
C17 C18 1.386(4)
C18 C21 1.378(4)
C20 H20A 0.9600
C20 H20B 0.9600
C20 H20C 0.9600
C21 H21 0.9300
C23 C25 1.468(4)
C25 C26 1.385(4)
C25 C34 1.367(4)
C26 H26 0.9300
C26 C27 1.381(4)
C27 C30 1.392(4)
C29 H29A 0.9600
C29 H29B 0.9600
C29 H29C 0.9600
C30 H30 0.9300
C30 C31 1.385(4)
C31 C34 1.408(4)
C33 H33A 0.9600
C33 H33B 0.9600
C33 H33C 0.9600
